data_4309885
loop_
_publ_author_name
'Claudio Pettinari'
'Riccardo Pettinari'
'Mauro Fianchini'
'Fabio Marchetti'
'Brian W. Skelton'
'Allan H. White'

_publ_contact_author_address
;
   Department of Chemistry
   University of Western Australia
   35 Stirling Highway
   Crawley
   Western Australia 6009
   Australia
;
_publ_contact_author_email bws@crystal.uwa.edu.au
_publ_contact_author_fax (+61)_08_9380_1118
_publ_contact_author_name 'Skelton, B. W.'
_publ_contact_author_phone (+61)_08-9380_3481
_publ_section_title
;
Syntheses, Structures, and Reactivity of New
Pentamethylcyclopentadienyl-Rhodium(III) and -iridium(III)
4-Acyl-5-Pyrazolonate Complexes
;
_journal_name_full 'Inorganic Chemistry'
_journal_page_first 7933
_journal_page_last 7942
_journal_paper_doi 10.1021/ic050985r
_journal_volume 44
_journal_year 2005
_chemical_formula_sum 'C26 H34 Cl N2 O2 Rh'
_chemical_formula_weight 544.93
_space_group_IT_number 14
_symmetry_cell_setting monoclinic
_symmetry_space_group_name_Hall '-P 2ybc'
_symmetry_space_group_name_H-M 'P 1 21/c 1'
_cell_angle_alpha 90.00000
_cell_angle_beta 92.177(7)
_cell_angle_gamma 90.00000
_cell_formula_units_Z 4
_cell_length_a 16.059(5)
_cell_length_b 19.606(7)
_cell_length_c 8.081(3)
_cell_measurement_reflns_used 1264
_cell_measurement_temperature 150(2)
_cell_measurement_theta_max 25.1
_cell_measurement_theta_min 2.6
_cell_volume 2542.5(15)
_computing_cell_refinement 'Siemens SAINT (Siemens, 1995)'
_computing_data_collection 'Siemens SMART (Siemens, 1995)'
_computing_data_reduction xtal
_computing_molecular_graphics xtal
_computing_publication_material 'xtal BONDLA CIFIO'
_computing_structure_refinement 'xtal CRYLSQ'
_computing_structure_solution xtal
_diffrn_ambient_temperature 150(2)
_diffrn_measured_fraction_theta_full 1.0
_diffrn_measured_fraction_theta_max 1.0
_diffrn_measurement_device_type
;
Bruker SMART CCD diffractometer
;
_diffrn_measurement_method '\w scans'
_diffrn_radiation_detector 'CCD area detector'
_diffrn_radiation_monochromator graphite
_diffrn_radiation_source 'sealed tube'
_diffrn_radiation_type 'Mo K\a'
_diffrn_radiation_wavelength .71073
_diffrn_reflns_av_R_equivalents .16
_diffrn_reflns_av_sigmaI/netI .246
_diffrn_reflns_limit_h_max 19
_diffrn_reflns_limit_h_min -19
_diffrn_reflns_limit_k_max 23
_diffrn_reflns_limit_k_min -23
_diffrn_reflns_limit_l_max 9
_diffrn_reflns_limit_l_min -9
_diffrn_reflns_number 20656
_diffrn_reflns_theta_full 25.2
_diffrn_reflns_theta_max 25.2
_diffrn_reflns_theta_min 1.27
_diffrn_standards_decay_% 0
_exptl_absorpt_coefficient_mu .801
_exptl_absorpt_correction_T_max .84
_exptl_absorpt_correction_T_min .49
_exptl_absorpt_correction_type multi-scan
_exptl_absorpt_process_details
;
 SADABS; Sheldrick, 1996
;
_exptl_crystal_colour orange
_exptl_crystal_density_diffrn 1.424
_exptl_crystal_description plate
_exptl_crystal_F_000 1128
_exptl_crystal_size_max .19
_exptl_crystal_size_mid .14
_exptl_crystal_size_min .02
_refine_diff_density_max 1.477
_refine_diff_density_min -2.407
_refine_ls_extinction_method none
_refine_ls_goodness_of_fit_all 1.328
_refine_ls_goodness_of_fit_ref 1.221
_refine_ls_hydrogen_treatment noref
_refine_ls_matrix_type full
_refine_ls_number_constraints 0
_refine_ls_number_parameters 139
_refine_ls_number_reflns 1604
_refine_ls_number_restraints 0
_refine_ls_R_factor_all .228
_refine_ls_R_factor_gt .079
_refine_ls_shift/su_max .002
_refine_ls_shift/su_mean .00004
_refine_ls_structure_factor_coef F
_refine_ls_weighting_scheme calc
_refine_ls_wR_factor_all .184
_refine_ls_wR_factor_ref .103
_reflns_d_resolution_high .828
_reflns_d_resolution_low 15.996
_reflns_Friedel_coverage 0
_reflns_limit_h_max 19
_reflns_limit_h_min 0
_reflns_limit_k_max 23
_reflns_limit_k_min 0
_reflns_limit_l_max 9
_reflns_limit_l_min -9
_reflns_number_gt 1685
_reflns_number_total 4564
_reflns_threshold_expression 'F    > 4.00 sig(F   )'
_cod_data_source_file ic050985rsi20050616_065955_3.cif
_cod_data_source_block cprhqt
_cod_original_sg_symbol_Hall -p_2ybc
_cod_original_formula_sum 'C26 H34 Cl1 N2 O2 Rh1'
_cod_database_code 4309885

loop_
_symmetry_equiv_pos_as_xyz
+x,+y,+z
-x,1/2+y,1/2-z
-x,-y,-z
+x,1/2-y,1/2+z

loop_
_atom_site_label
_atom_site_fract_x
_atom_site_fract_y
_atom_site_fract_z
_atom_site_U_iso_or_equiv
_atom_site_adp_type
_atom_site_calc_flag
_atom_site_calc_attached_atom
_atom_site_occupancy
_atom_site_disorder_assembly
_atom_site_disorder_group
Rh .76019(9) .59782(10) .71914(16) .0413(9) Uani ? ? 1.00000 ? ?
Cl .8353(3) .6109(3) .4732(5) .062(4) Uani ? ? 1.00000 ? ?
N1 .5733(9) .5273(8) .3679(18) .039(4) Uiso ? ? 1.00000 ? ?
C11 .5157(11) .5769(10) .314(2) .034(5) Uiso ? ? 1.00000 ? ?
C12 .5161(12) .6407(12) .372(2) .043(5) Uiso ? ? 1.00000 ? ?
C13 .4589(12) .6897(11) .312(2) .044(5) Uiso ? ? 1.00000 ? ?
C14 .3998(12) .6677(11) .196(2) .042(5) Uiso ? ? 1.00000 ? ?
C15 .3961(12) .6044(13) .139(2) .050(5) Uiso ? ? 1.00000 ? ?
C16 .4542(11) .5565(10) .195(2) .035(5) Uiso ? ? 1.00000 ? ?
N2 .5724(8) .4633(8) .2980(17) .033(4) Uiso ? ? 1.00000 ? ?
C3 .6347(11) .4271(10) .363(2) .037(5) Uiso ? ? 1.00000 ? ?
C31 .6426(13) .3585(12) .302(3) .052(6) Uiso ? ? 1.00000 ? ?
C4 .6813(11) .4667(10) .481(2) .038(5) Uiso ? ? 1.00000 ? ?
C41 .7488(12) .4494(11) .591(2) .040(5) Uiso ? ? 1.00000 ? ?
O41 .7783(7) .4905(7) .6970(14) .042(3) Uiso ? ? 1.00000 ? ?
C42 .7862(13) .3809(11) .596(3) .052(6) Uiso ? ? 1.00000 ? ?
C43 .8752(13) .3755(11) .536(3) .052(6) Uiso ? ? 1.00000 ? ?
C431 .9396(18) .4126(16) .646(4) .103(10) Uiso ? ? 1.00000 ? ?
C432 .8991(17) .3039(16) .521(3) .095(9) Uiso ? ? 1.00000 ? ?
C433 .8801(13) .4098(13) .361(3) .063(6) Uiso ? ? 1.00000 ? ?
C5 .6397(11) .5288(10) .483(2) .031(4) Uiso ? ? 1.00000 ? ?
O5 .6539(7) .5841(7) .5607(14) .038(3) Uiso ? ? 1.00000 ? ?
C01 .8266(13) .6739(11) .846(3) .052(6) Uiso ? ? 1.00000 ? ?
C011 .8977(15) .7190(13) .781(3) .073(7) Uiso ? ? 1.00000 ? ?
C02 .7401(12) .6973(11) .826(2) .045(5) Uiso ? ? 1.00000 ? ?
C021 .7021(13) .7550(11) .742(2) .051(6) Uiso ? ? 1.00000 ? ?
C03 .6953(10) .6445(9) .9101(19) .022(4) Uiso ? ? 1.00000 ? ?
C031 .6017(13) .6451(12) .923(3) .058(6) Uiso ? ? 1.00000 ? ?
C04 .7524(10) .5958(11) .967(2) .036(4) Uiso ? ? 1.00000 ? ?
C041 .7367(15) .5380(12) 1.079(3) .068(7) Uiso ? ? 1.00000 ? ?
C05 .8341(10) .6172(9) .9443(19) .024(4) Uiso ? ? 1.00000 ? ?
C051 .9139(16) .5802(13) .990(3) .081(8) Uiso ? ? 1.00000 ? ?
H12 .55602 .65324 .45705 .04900 Uiso ? ? 1.00000 ? ?
H13 .46059 .73558 .34978 .06100 Uiso ? ? 1.00000 ? ?
H14 .36005 .69970 .15310 .07000 Uiso ? ? 1.00000 ? ?
H15 .35327 .59153 .06074 .06600 Uiso ? ? 1.00000 ? ?
H16 .45258 .51114 .15393 .05000 Uiso ? ? 1.00000 ? ?
H31a .64643 .32863 .39452 .08400 Uiso ? ? 1.00000 ? ?
H31b .69222 .35595 .24244 .08400 Uiso ? ? 1.00000 ? ?
H31c .59597 .34802 .23286 .08400 Uiso ? ? 1.00000 ? ?
H42a .75216 .35178 .52853 .06500 Uiso ? ? 1.00000 ? ?
H42b .78685 .36533 .70729 .06500 Uiso ? ? 1.00000 ? ?
H431a .99414 .40842 .60717 .15300 Uiso ? ? 1.00000 ? ?
H431b .93977 .39548 .75868 .15300 Uiso ? ? 1.00000 ? ?
H431c .92628 .46078 .65260 .15300 Uiso ? ? 1.00000 ? ?
H432a .95425 .29803 .48513 .13600 Uiso ? ? 1.00000 ? ?
H432b .86181 .27942 .44468 .13600 Uiso ? ? 1.00000 ? ?
H432c .89570 .27994 .62703 .13600 Uiso ? ? 1.00000 ? ?
H433a .93542 .40715 .31950 .09700 Uiso ? ? 1.00000 ? ?
H433b .86512 .45730 .36479 .09700 Uiso ? ? 1.00000 ? ?
H433c .84294 .38821 .28058 .09700 Uiso ? ? 1.00000 ? ?
H011a .91589 .70065 .67804 .12700 Uiso ? ? 1.00000 ? ?
H011b .87768 .76412 .76330 .12700 Uiso ? ? 1.00000 ? ?
H011c .94302 .71960 .85960 .12700 Uiso ? ? 1.00000 ? ?
H021a .66622 .77761 .81518 .08400 Uiso ? ? 1.00000 ? ?
H021b .74420 .78556 .70929 .08400 Uiso ? ? 1.00000 ? ?
H021c .67070 .73970 .64745 .08400 Uiso ? ? 1.00000 ? ?
H031a .58541 .68544 .97750 .07700 Uiso ? ? 1.00000 ? ?
H031b .57610 .64343 .81524 .07700 Uiso ? ? 1.00000 ? ?
H031c .58492 .60651 .98481 .07700 Uiso ? ? 1.00000 ? ?
H041a .77575 .50080 1.05279 .07900 Uiso ? ? 1.00000 ? ?
H041b .74583 .55230 1.19075 .07900 Uiso ? ? 1.00000 ? ?
H041c .68074 .52302 1.06296 .07900 Uiso ? ? 1.00000 ? ?
H051a .94307 .57196 .89180 .12200 Uiso ? ? 1.00000 ? ?
H051b .90020 .53770 1.03921 .12200 Uiso ? ? 1.00000 ? ?
H051c .94645 .60685 1.06432 .12200 Uiso ? ? 1.00000 ? ?

loop_
_atom_site_aniso_label
_atom_site_aniso_U_11
_atom_site_aniso_U_22
_atom_site_aniso_U_33
_atom_site_aniso_U_12
_atom_site_aniso_U_13
_atom_site_aniso_U_23
Rh .0224(7) .0849(15) .0165(6) .0052(11) -.0015(4) -.0045(11)
Cl .044(3) .114(6) .027(2) .007(3) .009(2) -.011(3)

loop_
_atom_type_symbol
_atom_type_description
_atom_type_oxidation_number
_atom_type_number_in_cell
_atom_type_scat_dispersion_real
_atom_type_scat_dispersion_imag
_atom_type_scat_source
C ? 0 104 .002 .002 'Int Tables Vol IV Tables 2.2B and 2.3.1'
H ? 0 136 0 0 'Int Tables Vol IV Tables 2.2B and 2.3.1'
Cl ? 0 4 .132 .159 'Int Tables Vol IV Tables 2.2B and 2.3.1'
F ? 0 0 .014 .01 'Int Tables Vol IV Tables 2.2B and 2.3.1'
N ? 0 8 .004 .003 'Int Tables Vol IV Tables 2.2B and 2.3.1'
O ? 0 8 .008 .006 'Int Tables Vol IV Tables 2.2B and 2.3.1'
Rh ? 0 4 -1.287 .919 'Int Tables Vol IV Tables 2.2B and 2.3.1'

loop_
_diffrn_attenuator_code
_diffrn_attenuator_scale
? ?

loop_
_geom_angle_atom_site_label_1
_geom_angle_atom_site_label_2
_geom_angle_atom_site_label_3
_geom_angle_site_symmetry_1
_geom_angle_site_symmetry_2
_geom_angle_site_symmetry_3
_geom_angle
_geom_angle_publ_flag
Cl Rh O41 . . . 87.8(4) ?
Cl Rh O5 . . . 86.0(3) ?
Cl Rh C01 . . . 94.0(6) ?
Cl Rh C02 . . . 108.9(5) ?
Cl Rh C03 . . . 147.9(5) ?
Cl Rh C04 . . . 152.5(5) ?
Cl Rh C05 . . . 113.8(4) ?
O41 Rh O5 . . . 86.2(5) ?
O41 Rh C01 . . . 132.8(7) ?
O41 Rh C02 . . . 161.2(6) ?
O41 Rh C03 . . . 124.3(6) ?
O41 Rh C04 . . . 94.5(7) ?
O41 Rh C05 . . . 99.9(5) ?
O5 Rh C01 . . . 141.1(7) ?
O5 Rh C02 . . . 103.2(6) ?
O5 Rh C03 . . . 95.1(5) ?
O5 Rh C04 . . . 121.5(6) ?
O5 Rh C05 . . . 159.3(5) ?
C01 Rh C02 . . . 40.4(8) ?
C01 Rh C03 . . . 65.5(7) ?
C01 Rh C04 . . . 64.7(8) ?
C01 Rh C05 . . . 37.4(7) ?
C02 Rh C03 . . . 39.6(7) ?
C02 Rh C04 . . . 66.7(8) ?
C02 Rh C05 . . . 65.9(6) ?
C03 Rh C04 . . . 39.4(7) ?
C03 Rh C05 . . . 65.1(6) ?
C04 Rh C05 . . . 38.8(6) ?
C11 N1 N2 . . . 120.7(14) ?
C11 N1 C5 . . . 132.4(16) ?
N2 N1 C5 . . . 106.9(14) ?
N1 C11 C12 . . . 123.2(16) ?
N1 C11 C16 . . . 116.9(17) ?
C12 C11 C16 . . . 119.9(17) ?
C11 C12 C13 . . . 121.6(17) ?
C11 C12 H12 . . . 119 ?
C13 C12 H12 . . . 119 ?
C12 C13 C14 . . . 117(2) ?
C12 C13 H13 . . . 121.7 ?
C14 C13 H13 . . . 122 ?
C13 C14 C15 . . . 123(2) ?
C13 C14 H14 . . . 118 ?
C15 C14 H14 . . . 118.3 ?
C14 C15 C16 . . . 120.1(18) ?
C14 C15 H15 . . . 120 ?
C16 C15 H15 . . . 120 ?
C11 C16 C15 . . . 118.4(18) ?
C11 C16 H16 . . . 120.9 ?
C15 C16 H16 . . . 120.7 ?
N1 N2 C3 . . . 109.4(14) ?
N2 C3 C31 . . . 116.2(16) ?
N2 C3 C4 . . . 110.2(17) ?
C31 C3 C4 . . . 133.5(17) ?
C3 C31 H31a . . . 108.3 ?
C3 C31 H31b . . . 108 ?
C3 C31 H31c . . . 109 ?
H31a C31 H31b . . . 110 ?
H31a C31 H31c . . . 111 ?
H31b C31 H31c . . . 110 ?
C3 C4 C41 . . . 131.5(18) ?
C3 C4 C5 . . . 104.2(15) ?
C41 C4 C5 . . . 123.9(17) ?
C4 C41 O41 . . . 122.4(18) ?
C4 C41 C42 . . . 122.4(18) ?
O41 C41 C42 . . . 115.1(16) ?
Rh O41 C41 . . . 129.9(12) ?
C41 C42 C43 . . . 116.1(18) ?
C41 C42 H42a . . . 108.0 ?
C41 C42 H42b . . . 108.0 ?
C43 C42 H42a . . . 107.5 ?
C43 C42 H42b . . . 107.5 ?
H42a C42 H42b . . . 110 ?
C42 C43 C431 . . . 114(2) ?
C42 C43 C432 . . . 110(2) ?
C42 C43 C433 . . . 109.5(17) ?
C431 C43 C432 . . . 109(2) ?
C431 C43 C433 . . . 105(2) ?
C432 C43 C433 . . . 108(2) ?
C43 C431 H431a . . . 113 ?
C43 C431 H431b . . . 111 ?
C43 C431 H431c . . . 111 ?
H431a C431 H431b . . . 108 ?
H431a C431 H431c . . . 108 ?
H431b C431 H431c . . . 106 ?
C43 C432 H432a . . . 113 ?
C43 C432 H432b . . . 112 ?
C43 C432 H432c . . . 112 ?
H432a C432 H432b . . . 108 ?
H432a C432 H432c . . . 107 ?
H432b C432 H432c . . . 105 ?
C43 C433 H433a . . . 112 ?
C43 C433 H433b . . . 111 ?
C43 C433 H433c . . . 112 ?
H433a C433 H433b . . . 107 ?
H433a C433 H433c . . . 107 ?
H433b C433 H433c . . . 107 ?
N1 C5 C4 . . . 109.3(16) ?
N1 C5 O5 . . . 118.1(16) ?
C4 C5 O5 . . . 132.5(16) ?
Rh O5 C5 . . . 122.4(11) ?
Rh C01 C011 . . . 127.5(15) ?
Rh C01 C02 . . . 72.8(12) ?
Rh C01 C05 . . . 74.7(12) ?
C011 C01 C02 . . . 119.2(19) ?
C011 C01 C05 . . . 127.6(18) ?
C02 C01 C05 . . . 112.5(18) ?
C01 C011 H011a . . . 109 ?
C01 C011 H011b . . . 109 ?
C01 C011 H011c . . . 110 ?
H011a C011 H011b . . . 109 ?
H011a C011 H011c . . . 110 ?
H011b C011 H011c . . . 110 ?
Rh C02 C01 . . . 66.9(12) ?
Rh C02 C021 . . . 126.1(13) ?
Rh C02 C03 . . . 68.0(11) ?
C01 C02 C021 . . . 133.0(19) ?
C01 C02 C03 . . . 102.0(16) ?
C021 C02 C03 . . . 125.0(17) ?
C02 C021 H021a . . . 109.5 ?
C02 C021 H021b . . . 109.4 ?
C02 C021 H021c . . . 109 ?
H021a C021 H021b . . . 110 ?
H021a C021 H021c . . . 109 ?
H021b C021 H021c . . . 109 ?
Rh C03 C02 . . . 72.4(10) ?
Rh C03 C031 . . . 125.1(12) ?
Rh C03 C04 . . . 66.6(9) ?
C02 C03 C031 . . . 122.7(16) ?
C02 C03 C04 . . . 108.2(15) ?
C031 C03 C04 . . . 129.1(17) ?
C03 C031 H031a . . . 109 ?
C03 C031 H031b . . . 109.6 ?
C03 C031 H031c . . . 109 ?
H031a C031 H031b . . . 110 ?
H031a C031 H031c . . . 109 ?
H031b C031 H031c . . . 110 ?
Rh C04 C03 . . . 74.0(10) ?
Rh C04 C041 . . . 130.2(16) ?
Rh C04 C05 . . . 76.8(10) ?
C03 C04 C041 . . . 127.0(16) ?
C03 C04 C05 . . . 111.3(17) ?
C041 C04 C05 . . . 119.5(16) ?
C04 C041 H041a . . . 108 ?
C04 C041 H041b . . . 109 ?
C04 C041 H041c . . . 110 ?
H041a C041 H041b . . . 110 ?
H041a C041 H041c . . . 110 ?
H041b C041 H041c . . . 109 ?
Rh C05 C01 . . . 67.9(11) ?
Rh C05 C04 . . . 64.4(9) ?
Rh C05 C051 . . . 123.6(13) ?
C01 C05 C04 . . . 104.9(16) ?
C01 C05 C051 . . . 126.0(17) ?
C04 C05 C051 . . . 128.2(17) ?
C05 C051 H051a . . . 109 ?
C05 C051 H051b . . . 108 ?
C05 C051 H051c . . . 110 ?
H051a C051 H051b . . . 109 ?
H051a C051 H051c . . . 110 ?
H051b C051 H051c . . . 110 ?

loop_
_geom_bond_atom_site_label_1
_geom_bond_atom_site_label_2
_geom_bond_site_symmetry_1
_geom_bond_site_symmetry_2
_geom_bond_distance
_geom_bond_publ_flag
Rh Cl . . 2.378(5) ?
Rh O41 . . 2.132(14) ?
Rh O5 . . 2.111(11) ?
Rh C01 . . 2.08(2) ?
Rh C02 . . 2.16(2) ?
Rh C03 . . 2.104(16) ?
Rh C04 . . 2.008(16) ?
Rh C05 . . 2.167(15) ?
N1 C11 . . 1.40(2) ?
N1 N2 . . 1.37(2) ?
N1 C5 . . 1.39(2) ?
C11 C12 . . 1.34(3) ?
C11 C16 . . 1.41(2) ?
C12 C13 . . 1.40(3) ?
C12 H12 . . .953 ?
C13 C14 . . 1.38(3) ?
C13 H13 . . .95 ?
C14 C15 . . 1.32(3) ?
C14 H14 . . .95 ?
C15 C16 . . 1.39(3) ?
C15 H15 . . .95 ?
C16 H16 . . .95 ?
N2 C3 . . 1.32(2) ?
C3 C31 . . 1.44(3) ?
C3 C4 . . 1.42(3) ?
C31 H31a . . .95 ?
C31 H31b . . .95 ?
C31 H31c . . .94 ?
C4 C41 . . 1.42(3) ?
C4 C5 . . 1.39(3) ?
C41 O41 . . 1.26(2) ?
C41 C42 . . 1.47(3) ?
C42 C43 . . 1.53(3) ?
C42 H42a . . .95 ?
C42 H42b . . .95 ?
C43 C431 . . 1.52(4) ?
C43 C432 . . 1.46(4) ?
C43 C433 . . 1.57(3) ?
C431 H431a . . .94 ?
C431 H431b . . .97 ?
C431 H431c . . .97 ?
C432 H432a . . .95 ?
C432 H432b . . .97 ?
C432 H432c . . .98 ?
C433 H433a . . .96 ?
C433 H433b . . .96 ?
C433 H433c . . .96 ?
C5 O5 . . 1.27(2) ?
C01 C011 . . 1.55(3) ?
C01 C02 . . 1.47(3) ?
C01 C05 . . 1.37(3) ?
C011 H011a . . .96 ?
C011 H011b . . .95 ?
C011 H011c . . .95 ?
C02 C021 . . 1.44(3) ?
C02 C03 . . 1.45(3) ?
C021 H021a . . .95 ?
C021 H021b . . .95 ?
C021 H021c . . .95 ?
C03 C031 . . 1.51(3) ?
C03 C04 . . 1.39(3) ?
C031 H031a . . .95 ?
C031 H031b . . .95 ?
C031 H031c . . .95 ?
C04 C041 . . 1.48(3) ?
C04 C05 . . 1.39(2) ?
C041 H041a . . .99 ?
C041 H041b . . .95 ?
C041 H041c . . .95 ?
C05 C051 . . 1.51(3) ?
C051 H051a . . .95 ?
C051 H051b . . .95 ?
C051 H051c . . .94 ?
